data_7032273
loop_
_publ_author_name
'Arnold, Polly L.'
'Bell, Nicola L.'
'Marr, Isobel H.'
'She, Siyi'
'Hamilton, Jonathan'
'Fraser, Craig'
'Wang, Kai'

_publ_section_title
;
 Protonolysis and thermolysis reactions of functionalised NHC-carbene
 boranes and borates.
;
_journal_issue 41
_journal_name_full 'Dalton transactions (Cambridge, England : 2003)'
_journal_page_first 15419
_journal_page_last 15428
_journal_paper_doi 10.1039/c4dt01464b
_journal_volume 43
_journal_year 2014
_chemical_formula_moiety '(C30 H37 B N2 O), (C4 H8 O), 1/3(C6 H6)'
_chemical_formula_sum 'C36 H47 B N2 O2'
_chemical_formula_weight 550.58
_chemical_name_systematic
;
 ?
;
_space_group_crystal_system monoclinic
_space_group_IT_number 14
_space_group_name_Hall '-P 2ybc'
_space_group_name_H-M_alt 'P 1 21/c 1'
_symmetry_space_group_name_Hall '-P 2ybc'
_symmetry_space_group_name_H-M 'P 1 21/c 1'
_atom_sites_solution_hydrogens geom
_audit_creation_method SHELXL-2014
_cell_angle_alpha 90
_cell_angle_beta 100.301(3)
_cell_angle_gamma 90
_cell_formula_units_Z 4
_cell_length_a 9.9318(3)
_cell_length_b 27.3125(10)
_cell_length_c 10.7984(3)
_cell_measurement_reflns_used 4267
_cell_measurement_temperature 170(2)
_cell_measurement_theta_max 27.4238
_cell_measurement_theta_min 2.9409
_cell_volume 2881.99(16)
_computing_cell_refinement
;
CrysAlisPro, Agilent Technologies,
Version 1.171.35.19 (release 27-10-2011 CrysAlis171 .NET)
(compiled Oct 27 2011,15:02:11)
;
_computing_data_collection
;
CrysAlisPro, Agilent Technologies,
Version 1.171.35.19 (release 27-10-2011 CrysAlis171 .NET)
(compiled Oct 27 2011,15:02:11)
;
_computing_data_reduction
;
CrysAlisPro, Agilent Technologies,
Version 1.171.35.19 (release 27-10-2011 CrysAlis171 .NET)
(compiled Oct 27 2011,15:02:11)
;
_computing_molecular_graphics Mercury
_computing_publication_material 'POV Ray'
_computing_structure_refinement 'SHELXL-2014 (Sheldrick, 2014)'
_computing_structure_solution 'Sir 92'
_diffrn_ambient_temperature 170(2)
_diffrn_detector_area_resol_mean 16.1042
_diffrn_measured_fraction_theta_full 0.998
_diffrn_measured_fraction_theta_max 0.999
_diffrn_measurement_device_type 'Xcalibur, Eos'
_diffrn_measurement_method '\w scans'
_diffrn_radiation_source 'Enhance (Mo) X-ray Source'
_diffrn_radiation_type MoK\a
_diffrn_radiation_wavelength 0.71073
_diffrn_reflns_av_R_equivalents 0.0466
_diffrn_reflns_av_unetI/netI 0.0474
_diffrn_reflns_Laue_measured_fraction_full 0.998
_diffrn_reflns_Laue_measured_fraction_max 0.999
_diffrn_reflns_limit_h_max 12
_diffrn_reflns_limit_h_min -12
_diffrn_reflns_limit_k_max 35
_diffrn_reflns_limit_k_min -35
_diffrn_reflns_limit_l_max 14
_diffrn_reflns_limit_l_min -13
_diffrn_reflns_number 33866
_diffrn_reflns_point_group_measured_fraction_full 0.998
_diffrn_reflns_point_group_measured_fraction_max 0.999
_diffrn_reflns_theta_full 25.242
_diffrn_reflns_theta_max 27.482
_diffrn_reflns_theta_min 2.947
_exptl_absorpt_coefficient_mu 0.077
_exptl_absorpt_correction_T_max 1.00000
_exptl_absorpt_correction_T_min 0.83803
_exptl_absorpt_correction_type multi-scan
_exptl_absorpt_process_details
;
CrysAlisPro, Agilent Technologies,
Version 1.171.35.19 (release 27-10-2011 CrysAlis171 .NET)
(compiled Oct 27 2011,15:02:11)
Empirical absorption correction using spherical harmonics,
 implemented in SCALE3 ABSPACK scaling algorithm.
;
_exptl_crystal_colour colourless
_exptl_crystal_density_diffrn 1.271
_exptl_crystal_description 'colourless block'
_exptl_crystal_F_000 1196
_exptl_crystal_size_max 0.5525
_exptl_crystal_size_mid 0.1319
_exptl_crystal_size_min 0.0984
_platon_squeeze_details
;
;
_refine_diff_density_max 0.341
_refine_diff_density_min -0.296
_refine_diff_density_rms 0.059
_refine_ls_extinction_method none
_refine_ls_goodness_of_fit_ref 1.052
_refine_ls_hydrogen_treatment constr
_refine_ls_matrix_type full
_refine_ls_number_parameters 315
_refine_ls_number_reflns 6592
_refine_ls_number_restraints 0
_refine_ls_restrained_S_all 1.052
_refine_ls_R_factor_all 0.0973
_refine_ls_R_factor_gt 0.0669
_refine_ls_shift/su_max 0.000
_refine_ls_shift/su_mean 0.000
_refine_ls_structure_factor_coef Fsqd
_refine_ls_weighting_details 'w=1/[\s^2^(Fo^2^)+(0.0792P)^2^+1.3429P] where P=(Fo^2^+2Fc^2^)/3'
_refine_ls_weighting_scheme calc
_refine_ls_wR_factor_gt 0.1615
_refine_ls_wR_factor_ref 0.1775
_reflns_Friedel_coverage 0.000
_reflns_number_gt 4727
_reflns_number_total 6592
_reflns_threshold_expression 'I > 2\s(I)'
_cod_data_source_file c4dt01464b2.cif
_cod_data_source_block LBEt2Mes
_cod_depositor_comments 'Adding full bibliography for 7032270--7032277.cif.'
_cod_database_code 7032273
_shelx_space_group_comment
;
The symmetry employed for this shelxl refinement is uniquely defined
by the following loop, which should always be used as a source of
symmetry information in preference to the above space-group names.
They are only intended as comments.
;
_shelxl_version_number 2014-3

loop_
_space_group_symop_operation_xyz
'x, y, z'
'-x, y+1/2, -z+1/2'
'-x, -y, -z'
'x, -y-1/2, z-1/2'

loop_
_atom_site_label
_atom_site_type_symbol
_atom_site_fract_x
_atom_site_fract_y
_atom_site_fract_z
_atom_site_U_iso_or_equiv
_atom_site_adp_type
_atom_site_occupancy
_atom_site_site_symmetry_order
_atom_site_calc_flag
_atom_site_refinement_flags_posn
_atom_site_refinement_flags_adp
O1 O 0.85294(14) 0.20005(5) 0.22952(12) 0.0260(3) Uani 1 1 d . .
N2 N 0.62834(16) 0.10826(6) 0.37195(14) 0.0245(4) Uani 1 1 d . .
N1 N 0.78890(17) 0.15743(6) 0.44852(15) 0.0256(4) Uani 1 1 d . .
C19 C 1.1973(2) 0.29087(7) 0.27445(18) 0.0256(4) Uani 1 1 d . .
C16 C 0.8725(2) 0.22732(7) 0.34053(17) 0.0227(4) Uani 1 1 d . .
H16 H 0.7881 0.2470 0.3430 0.027 Uiso 1 1 calc R U
C26 C 1.0120(2) 0.29906(7) 0.44073(18) 0.0264(4) Uani 1 1 d . .
H26 H 0.9491 0.3018 0.4971 0.032 Uiso 1 1 calc R U
C17 C 0.99322(19) 0.26196(7) 0.34730(17) 0.0222(4) Uani 1 1 d . .
C1 C 0.71330(19) 0.14283(7) 0.33890(18) 0.0228(4) Uani 1 1 d . .
C11 C 0.3877(2) 0.10300(8) 0.27470(18) 0.0268(4) Uani 1 1 d . .
C29 C 0.5885(2) 0.19864(8) 0.15031(18) 0.0278(4) Uani 1 1 d . .
H29A H 0.5114 0.1754 0.1284 0.033 Uiso 1 1 calc R U
H29B H 0.5680 0.2200 0.2187 0.033 Uiso 1 1 calc R U
C8 C 0.4365(2) 0.01475(8) 0.1612(2) 0.0336(5) Uani 1 1 d . .
H8 H 0.4531 -0.0152 0.1215 0.040 Uiso 1 1 calc R U
C3 C 0.6527(2) 0.10140(8) 0.50261(18) 0.0292(5) Uani 1 1 d . .
C6 C 0.51898(19) 0.08329(7) 0.28978(17) 0.0227(4) Uani 1 1 d . .
C20 C 1.2931(2) 0.28806(9) 0.1914(2) 0.0337(5) Uani 1 1 d . .
H20 H 1.2825 0.2637 0.1275 0.040 Uiso 1 1 calc R U
C23 C 1.3277(2) 0.36064(9) 0.3772(2) 0.0372(5) Uani 1 1 d . .
H23 H 1.3400 0.3855 0.4396 0.045 Uiso 1 1 calc R U
C18 C 1.0848(2) 0.25820(7) 0.26707(18) 0.0245(4) Uani 1 1 d . .
H18 H 1.0729 0.2332 0.2050 0.029 Uiso 1 1 calc R U
C24 C 1.2155(2) 0.32798(8) 0.36852(18) 0.0274(4) Uani 1 1 d . .
C15 C 0.8990(2) 0.19403(8) 0.45577(18) 0.0277(4) Uani 1 1 d . .
H15A H 0.9880 0.1772 0.4600 0.033 Uiso 1 1 calc R U
H15B H 0.9033 0.2139 0.5331 0.033 Uiso 1 1 calc R U
C27 C 0.7620(2) 0.12616(8) 0.10449(19) 0.0290(5) Uani 1 1 d . .
H27A H 0.6923 0.0999 0.0980 0.035 Uiso 1 1 calc R U
H27B H 0.7557 0.1411 0.0201 0.035 Uiso 1 1 calc R U
C9 C 0.3054(2) 0.03348(9) 0.14199(19) 0.0353(5) Uani 1 1 d . .
C2 C 0.7530(2) 0.13270(8) 0.55068(19) 0.0319(5) Uani 1 1 d . .
C5 C 0.5768(3) 0.06428(9) 0.5646(2) 0.0418(6) Uani 1 1 d . .
H5A H 0.6118 0.0642 0.6554 0.063 Uiso 1 1 calc R U
H5B H 0.5896 0.0318 0.5299 0.063 Uiso 1 1 calc R U
H5C H 0.4791 0.0725 0.5493 0.063 Uiso 1 1 calc R U
C14 C 0.3568(2) 0.14996(8) 0.3380(2) 0.0385(5) Uani 1 1 d . .
H14A H 0.2651 0.1615 0.3004 0.058 Uiso 1 1 calc R U
H14B H 0.4246 0.1749 0.3266 0.058 Uiso 1 1 calc R U
H14C H 0.3607 0.1440 0.4281 0.058 Uiso 1 1 calc R U
C25 C 1.1194(2) 0.33087(8) 0.45072(19) 0.0303(5) Uani 1 1 d . .
H25 H 1.1299 0.3554 0.5140 0.036 Uiso 1 1 calc R U
C10 C 0.2821(2) 0.07725(9) 0.20007(19) 0.0323(5) Uani 1 1 d . .
H10 H 0.1917 0.0900 0.1886 0.039 Uiso 1 1 calc R U
C21 C 1.4006(2) 0.32016(9) 0.2030(2) 0.0410(6) Uani 1 1 d . .
H21 H 1.4640 0.3178 0.1470 0.049 Uiso 1 1 calc R U
C7 C 0.5453(2) 0.03846(7) 0.23709(19) 0.0272(4) Uani 1 1 d . .
C30 C 0.5969(3) 0.23048(9) 0.0348(2) 0.0398(6) Uani 1 1 d . .
H30A H 0.6669 0.2558 0.0577 0.060 Uiso 1 1 calc R U
H30B H 0.5081 0.2460 0.0052 0.060 Uiso 1 1 calc R U
H30C H 0.6211 0.2099 -0.0324 0.060 Uiso 1 1 calc R U
C28 C 0.9040(2) 0.10352(9) 0.1438(2) 0.0395(6) Uani 1 1 d . .
H28A H 0.9733 0.1295 0.1541 0.059 Uiso 1 1 calc R U
H28B H 0.9215 0.0805 0.0789 0.059 Uiso 1 1 calc R U
H28C H 0.9082 0.0861 0.2237 0.059 Uiso 1 1 calc R U
C4 C 0.8157(3) 0.14386(10) 0.6841(2) 0.0499(7) Uani 1 1 d . .
H4A H 0.7899 0.1770 0.7054 0.075 Uiso 1 1 calc R U
H4B H 0.9155 0.1416 0.6942 0.075 Uiso 1 1 calc R U
H4C H 0.7828 0.1202 0.7402 0.075 Uiso 1 1 calc R U
C22 C 1.4183(2) 0.35656(9) 0.2965(2) 0.0417(6) Uani 1 1 d . .
H22 H 1.4937 0.3784 0.3036 0.050 Uiso 1 1 calc R U
C13 C 0.1880(3) 0.00665(13) 0.0605(3) 0.0639(9) Uani 1 1 d . .
H13A H 0.1123 0.0030 0.1068 0.096 Uiso 1 1 calc R U
H13B H 0.2191 -0.0258 0.0386 0.096 Uiso 1 1 calc R U
H13C H 0.1569 0.0254 -0.0167 0.096 Uiso 1 1 calc R U
B1 B 0.7280(2) 0.16765(8) 0.2026(2) 0.0234(5) Uani 1 1 d . .
C12 C 0.6841(2) 0.01478(9) 0.2642(2) 0.0413(6) Uani 1 1 d . .
H12A H 0.7435 0.0298 0.2116 0.062 Uiso 1 1 calc R U
H12B H 0.6750 -0.0203 0.2456 0.062 Uiso 1 1 calc R U
H12C H 0.7242 0.0194 0.3532 0.062 Uiso 1 1 calc R U

loop_
_atom_site_aniso_label
_atom_site_aniso_U_11
_atom_site_aniso_U_22
_atom_site_aniso_U_33
_atom_site_aniso_U_23
_atom_site_aniso_U_13
_atom_site_aniso_U_12
O1 0.0246(7) 0.0302(8) 0.0230(7) -0.0054(6) 0.0037(5) -0.0079(6)
N2 0.0233(8) 0.0267(9) 0.0230(8) -0.0014(7) 0.0024(6) -0.0043(7)
N1 0.0284(9) 0.0251(8) 0.0218(8) 0.0018(7) 0.0000(6) -0.0067(7)
C19 0.0248(10) 0.0263(10) 0.0250(10) 0.0043(8) 0.0029(8) 0.0010(8)
C16 0.0231(9) 0.0241(10) 0.0208(9) -0.0018(8) 0.0036(7) -0.0021(8)
C26 0.0295(11) 0.0278(10) 0.0227(9) -0.0013(8) 0.0065(8) -0.0024(9)
C17 0.0227(9) 0.0210(9) 0.0218(9) 0.0027(8) 0.0009(7) -0.0010(8)
C1 0.0186(9) 0.0227(10) 0.0262(10) -0.0017(8) 0.0016(7) -0.0015(8)
C11 0.0266(10) 0.0288(11) 0.0261(10) 0.0039(8) 0.0077(8) -0.0010(8)
C29 0.0254(10) 0.0319(11) 0.0257(10) 0.0027(9) 0.0033(8) -0.0010(9)
C8 0.0398(13) 0.0291(11) 0.0330(11) -0.0076(9) 0.0101(9) -0.0103(10)
C3 0.0337(11) 0.0291(11) 0.0234(10) 0.0022(8) 0.0013(8) -0.0060(9)
C6 0.0212(9) 0.0240(10) 0.0223(9) 0.0001(8) 0.0021(7) -0.0069(8)
C20 0.0328(12) 0.0363(12) 0.0339(11) -0.0003(10) 0.0111(9) 0.0011(10)
C23 0.0370(12) 0.0361(12) 0.0378(12) -0.0012(10) 0.0048(10) -0.0105(10)
C18 0.0256(10) 0.0233(10) 0.0236(10) -0.0027(8) 0.0020(7) 0.0004(8)
C24 0.0276(10) 0.0267(10) 0.0271(10) 0.0022(8) 0.0027(8) -0.0039(9)
C15 0.0275(10) 0.0283(11) 0.0252(10) 0.0002(8) -0.0010(8) -0.0089(9)
C27 0.0264(10) 0.0327(11) 0.0277(10) -0.0063(9) 0.0045(8) -0.0057(9)
C9 0.0313(11) 0.0466(13) 0.0265(11) -0.0032(10) 0.0011(9) -0.0155(10)
C2 0.0383(12) 0.0317(11) 0.0241(10) 0.0047(9) 0.0013(9) -0.0094(10)
C5 0.0511(15) 0.0421(14) 0.0313(12) 0.0048(10) 0.0053(10) -0.0211(12)
C14 0.0347(12) 0.0354(12) 0.0487(14) 0.0004(11) 0.0159(10) 0.0036(10)
C25 0.0359(11) 0.0286(11) 0.0270(10) -0.0056(9) 0.0073(9) -0.0075(9)
C10 0.0209(10) 0.0442(13) 0.0307(11) 0.0074(10) 0.0019(8) -0.0020(9)
C21 0.0341(12) 0.0494(15) 0.0435(13) 0.0066(11) 0.0176(10) -0.0025(11)
C7 0.0265(10) 0.0265(10) 0.0299(10) -0.0007(9) 0.0083(8) -0.0033(8)
C30 0.0429(13) 0.0412(13) 0.0349(12) 0.0097(10) 0.0058(10) 0.0043(11)
C28 0.0299(12) 0.0366(13) 0.0536(14) -0.0100(11) 0.0114(10) -0.0016(10)
C4 0.0652(17) 0.0540(16) 0.0259(11) 0.0055(11) -0.0044(11) -0.0283(14)
C22 0.0326(12) 0.0431(14) 0.0504(14) 0.0035(11) 0.0104(10) -0.0134(11)
C13 0.0472(17) 0.084(2) 0.0552(17) -0.0243(16) -0.0053(13) -0.0249(16)
B1 0.0212(10) 0.0264(11) 0.0223(10) -0.0004(9) 0.0027(8) -0.0041(9)
C12 0.0338(12) 0.0309(12) 0.0599(15) -0.0009(11) 0.0104(11) 0.0046(10)

loop_
_atom_type_symbol
_atom_type_description
_atom_type_scat_dispersion_real
_atom_type_scat_dispersion_imag
_atom_type_scat_source
C C 0.0033 0.0016 'International Tables Vol C Tables 4.2.6.8 and 6.1.1.4'
H H 0.0000 0.0000 'International Tables Vol C Tables 4.2.6.8 and 6.1.1.4'
N N 0.0061 0.0033 'International Tables Vol C Tables 4.2.6.8 and 6.1.1.4'
O O 0.0106 0.0060 'International Tables Vol C Tables 4.2.6.8 and 6.1.1.4'
B B 0.0013 0.0007 'International Tables Vol C Tables 4.2.6.8 and 6.1.1.4'

loop_
_geom_angle_atom_site_label_1
_geom_angle_atom_site_label_2
_geom_angle_atom_site_label_3
_geom_angle
C16 O1 B1 117.49(14)
C1 N2 C3 110.78(16)
C1 N2 C6 127.00(16)
C3 N2 C6 122.07(16)
C1 N1 C2 111.82(16)
C1 N1 C15 122.73(16)
C2 N1 C15 125.42(16)
C18 C19 C20 122.62(19)
C18 C19 C24 119.02(18)
C20 C19 C24 118.37(19)
O1 C16 C17 111.17(15)
O1 C16 C15 111.09(16)
C17 C16 C15 108.19(15)
O1 C16 H16 108.8
C17 C16 H16 108.8
C15 C16 H16 108.8
C25 C26 C17 120.84(18)
C25 C26 H26 119.6
C17 C26 H26 119.6
C18 C17 C26 119.11(18)
C18 C17 C16 122.11(17)
C26 C17 C16 118.79(17)
N1 C1 N2 104.52(16)
N1 C1 B1 122.62(16)
N2 C1 B1 132.78(17)
C10 C11 C6 117.70(19)
C10 C11 C14 119.83(19)
C6 C11 C14 122.46(19)
C30 C29 B1 114.06(17)
C30 C29 H29A 108.7
B1 C29 H29A 108.7
C30 C29 H29B 108.7
B1 C29 H29B 108.7
H29A C29 H29B 107.6
C9 C8 C7 121.9(2)
C9 C8 H8 119.1
C7 C8 H8 119.1
C2 C3 N2 106.64(17)
C2 C3 C5 131.13(19)
N2 C3 C5 122.21(18)
C7 C6 C11 122.11(18)
C7 C6 N2 119.32(17)
C11 C6 N2 118.34(17)
C21 C20 C19 120.5(2)
C21 C20 H20 119.8
C19 C20 H20 119.8
C22 C23 C24 120.5(2)
C22 C23 H23 119.8
C24 C23 H23 119.8
C17 C18 C19 121.51(18)
C17 C18 H18 119.2
C19 C18 H18 119.2
C25 C24 C23 122.23(19)
C25 C24 C19 118.24(18)
C23 C24 C19 119.53(19)
N1 C15 C16 110.05(15)
N1 C15 H15A 109.7
C16 C15 H15A 109.7
N1 C15 H15B 109.7
C16 C15 H15B 109.7
H15A C15 H15B 108.2
C28 C27 B1 112.91(17)
C28 C27 H27A 109.0
B1 C27 H27A 109.0
C28 C27 H27B 109.0
B1 C27 H27B 109.0
H27A C27 H27B 107.8
C8 C9 C10 118.73(19)
C8 C9 C13 121.0(2)
C10 C9 C13 120.3(2)
C3 C2 N1 106.23(17)
C3 C2 C4 130.8(2)
N1 C2 C4 122.85(19)
C3 C5 H5A 109.5
C3 C5 H5B 109.5
H5A C5 H5B 109.5
C3 C5 H5C 109.5
H5A C5 H5C 109.5
H5B C5 H5C 109.5
C11 C14 H14A 109.5
C11 C14 H14B 109.5
H14A C14 H14B 109.5
C11 C14 H14C 109.5
H14A C14 H14C 109.5
H14B C14 H14C 109.5
C26 C25 C24 121.29(19)
C26 C25 H25 119.4
C24 C25 H25 119.4
C9 C10 C11 121.8(2)
C9 C10 H10 119.1
C11 C10 H10 119.1
C20 C21 C22 120.9(2)
C20 C21 H21 119.6
C22 C21 H21 119.6
C8 C7 C6 117.75(19)
C8 C7 C12 120.14(19)
C6 C7 C12 122.06(19)
C29 C30 H30A 109.5
C29 C30 H30B 109.5
H30A C30 H30B 109.5
C29 C30 H30C 109.5
H30A C30 H30C 109.5
H30B C30 H30C 109.5
C27 C28 H28A 109.5
C27 C28 H28B 109.5
H28A C28 H28B 109.5
C27 C28 H28C 109.5
H28A C28 H28C 109.5
H28B C28 H28C 109.5
C2 C4 H4A 109.5
C2 C4 H4B 109.5
H4A C4 H4B 109.5
C2 C4 H4C 109.5
H4A C4 H4C 109.5
H4B C4 H4C 109.5
C23 C22 C21 120.3(2)
C23 C22 H22 119.9
C21 C22 H22 119.9
C9 C13 H13A 109.5
C9 C13 H13B 109.5
H13A C13 H13B 109.5
C9 C13 H13C 109.5
H13A C13 H13C 109.5
H13B C13 H13C 109.5
O1 B1 C27 105.91(16)
O1 B1 C29 112.30(17)
C27 B1 C29 113.40(16)
O1 B1 C1 105.66(15)
C27 B1 C1 110.88(17)
C29 B1 C1 108.43(15)
C7 C12 H12A 109.5
C7 C12 H12B 109.5
H12A C12 H12B 109.5
C7 C12 H12C 109.5
H12A C12 H12C 109.5
H12B C12 H12C 109.5

loop_
_geom_bond_atom_site_label_1
_geom_bond_atom_site_label_2
_geom_bond_distance
O1 C16 1.395(2)
O1 B1 1.510(2)
N2 C1 1.356(2)
N2 C3 1.401(2)
N2 C6 1.445(2)
N1 C1 1.344(2)
N1 C2 1.393(3)
N1 C15 1.473(2)
C19 C18 1.421(3)
C19 C20 1.421(3)
C19 C24 1.423(3)
C16 C17 1.519(3)
C16 C15 1.526(3)
C16 H16 1.0000
C26 C25 1.365(3)
C26 C17 1.418(3)
C26 H26 0.9500
C17 C18 1.368(3)
C1 B1 1.650(3)
C11 C10 1.393(3)
C11 C6 1.393(3)
C11 C14 1.510(3)
C29 C30 1.535(3)
C29 B1 1.636(3)
C29 H29A 0.9900
C29 H29B 0.9900
C8 C9 1.380(3)
C8 C7 1.394(3)
C8 H8 0.9500
C3 C2 1.344(3)
C3 C5 1.492(3)
C6 C7 1.395(3)
C20 C21 1.370(3)
C20 H20 0.9500
C23 C22 1.364(3)
C23 C24 1.418(3)
C23 H23 0.9500
C18 H18 0.9500
C24 C25 1.417(3)
C15 H15A 0.9900
C15 H15B 0.9900
C27 C28 1.529(3)
C27 B1 1.628(3)
C27 H27A 0.9900
C27 H27B 0.9900
C9 C10 1.389(3)
C9 C13 1.518(3)
C2 C4 1.495(3)
C5 H5A 0.9800
C5 H5B 0.9800
C5 H5C 0.9800
C14 H14A 0.9800
C14 H14B 0.9800
C14 H14C 0.9800
C25 H25 0.9500
C10 H10 0.9500
C21 C22 1.406(4)
C21 H21 0.9500
C7 C12 1.503(3)
C30 H30A 0.9800
C30 H30B 0.9800
C30 H30C 0.9800
C28 H28A 0.9800
C28 H28B 0.9800
C28 H28C 0.9800
C4 H4A 0.9800
C4 H4B 0.9800
C4 H4C 0.9800
C22 H22 0.9500
C13 H13A 0.9800
C13 H13B 0.9800
C13 H13C 0.9800
C12 H12A 0.9800
C12 H12B 0.9800
C12 H12C 0.9800

loop_
_geom_torsion_atom_site_label_1
_geom_torsion_atom_site_label_2
_geom_torsion_atom_site_label_3
_geom_torsion_atom_site_label_4
_geom_torsion
B1 O1 C16 C17 -173.89(16)
B1 O1 C16 C15 65.6(2)
C25 C26 C17 C18 0.3(3)
C25 C26 C17 C16 179.71(18)
O1 C16 C17 C18 -12.8(3)
C15 C16 C17 C18 109.5(2)
O1 C16 C17 C26 167.87(16)
C15 C16 C17 C26 -69.9(2)
C2 N1 C1 N2 -0.1(2)
C15 N1 C1 N2 177.88(17)
C2 N1 C1 B1 176.96(18)
C15 N1 C1 B1 -5.0(3)
C3 N2 C1 N1 -0.4(2)
C6 N2 C1 N1 175.17(18)
C3 N2 C1 B1 -177.0(2)
C6 N2 C1 B1 -1.5(3)
C1 N2 C3 C2 0.8(2)
C6 N2 C3 C2 -175.05(18)
C1 N2 C3 C5 -177.9(2)
C6 N2 C3 C5 6.3(3)
C10 C11 C6 C7 -2.5(3)
C14 C11 C6 C7 176.13(19)
C10 C11 C6 N2 -176.93(17)
C14 C11 C6 N2 1.7(3)
C1 N2 C6 C7 93.2(2)
C3 N2 C6 C7 -91.7(2)
C1 N2 C6 C11 -92.3(2)
C3 N2 C6 C11 82.8(2)
C18 C19 C20 C21 -179.5(2)
C24 C19 C20 C21 0.5(3)
C26 C17 C18 C19 -0.7(3)
C16 C17 C18 C19 179.98(17)
C20 C19 C18 C17 -179.34(19)
C24 C19 C18 C17 0.7(3)
C22 C23 C24 C25 179.8(2)
C22 C23 C24 C19 -0.3(3)
C18 C19 C24 C25 -0.4(3)
C20 C19 C24 C25 179.66(19)
C18 C19 C24 C23 179.69(19)
C20 C19 C24 C23 -0.3(3)
C1 N1 C15 C16 25.3(3)
C2 N1 C15 C16 -157.01(19)
O1 C16 C15 N1 -53.7(2)
C17 C16 C15 N1 -175.97(16)
C7 C8 C9 C10 0.1(3)
C7 C8 C9 C13 -179.1(2)
N2 C3 C2 N1 -0.8(2)
C5 C3 C2 N1 177.7(2)
N2 C3 C2 C4 176.0(3)
C5 C3 C2 C4 -5.5(5)
C1 N1 C2 C3 0.6(3)
C15 N1 C2 C3 -177.34(19)
C1 N1 C2 C4 -176.5(2)
C15 N1 C2 C4 5.5(3)
C17 C26 C25 C24 0.0(3)
C23 C24 C25 C26 180.0(2)
C19 C24 C25 C26 0.0(3)
C8 C9 C10 C11 1.3(3)
C13 C9 C10 C11 -179.5(2)
C6 C11 C10 C9 -0.1(3)
C14 C11 C10 C9 -178.8(2)
C19 C20 C21 C22 -0.2(4)
C9 C8 C7 C6 -2.6(3)
C9 C8 C7 C12 174.9(2)
C11 C6 C7 C8 3.9(3)
N2 C6 C7 C8 178.19(17)
C11 C6 C7 C12 -173.6(2)
N2 C6 C7 C12 0.7(3)
C24 C23 C22 C21 0.6(4)
C20 C21 C22 C23 -0.4(4)
C16 O1 B1 C27 -158.08(16)
C16 O1 B1 C29 77.6(2)
C16 O1 B1 C1 -40.4(2)
C28 C27 B1 O1 46.6(2)
C28 C27 B1 C29 170.18(18)
C28 C27 B1 C1 -67.6(2)
C30 C29 B1 O1 54.3(2)
C30 C29 B1 C27 -65.7(2)
C30 C29 B1 C1 170.68(18)
N1 C1 B1 O1 9.6(3)
N2 C1 B1 O1 -174.21(19)
N1 C1 B1 C27 124.0(2)
N2 C1 B1 C27 -59.9(3)
N1 C1 B1 C29 -110.9(2)
N2 C1 B1 C29 65.2(3)

loop_
_platon_squeeze_void_nr
_platon_squeeze_void_average_x
_platon_squeeze_void_average_y
_platon_squeeze_void_average_z
_platon_squeeze_void_volume
_platon_squeeze_void_count_electrons
_platon_squeeze_void_content
1 0.000 0.000 0.500 196 27 ' '
2 0.000 0.500 0.000 196 27 ' '
